data_4318604
loop_
_publ_author_name
'David T. Puerta'
'Seth M. Cohen'

_publ_section_title
;
 Elucidating Drug-Metalloprotein Interactions with Tris(pyrazolyl)borate
 Model Complexes
;
_journal_name_full 'Inorganic Chemistry'
_journal_page_first 5075
_journal_page_last 5082
_journal_paper_doi 10.1021/ic0204272
_journal_volume 41
_journal_year 2002
_chemical_formula_sum 'C32 H33 B N6 O S Zn'
_chemical_formula_weight 625.88
_chemical_name_common '[ZnTpMePh(Thioethanol)]'
_chemical_name_systematic
;
  ?
;
_space_group_IT_number 2
_symmetry_cell_setting triclinic
_symmetry_space_group_name_Hall '-P 1'
_symmetry_space_group_name_H-M 'P -1'
_atom_sites_solution_hydrogens geom
_atom_sites_solution_primary direct
_atom_sites_solution_secondary difmap
_audit_creation_method SHELXL-97
_cell_angle_alpha 71.114(2)
_cell_angle_beta 88.315(2)
_cell_angle_gamma 62.123(2)
_cell_formula_units_Z 2
_cell_length_a 11.3492(12)
_cell_length_b 12.0205(13)
_cell_length_c 14.8990(16)
_cell_measurement_temperature 100(2)
_cell_volume 1681.8(3)
_computing_cell_refinement 'Bruker SMART'
_computing_data_collection 'Bruker SMART'
_computing_data_reduction 'Bruker SAINT'
_computing_molecular_graphics 'Bruker SHELXTL'
_computing_publication_material 'Bruker SHELXTL'
_computing_structure_refinement 'SHELXL-97 (Sheldrick, 1997)'
_computing_structure_solution 'SHELXS-97 (Sheldrick, 1990)'
_diffrn_ambient_temperature 100(2)
_diffrn_measured_fraction_theta_full 0.970
_diffrn_measured_fraction_theta_max 0.970
_diffrn_measurement_device_type 'CCD area detector'
_diffrn_measurement_method 'phi and omega scans'
_diffrn_radiation_monochromator graphite
_diffrn_radiation_source 'fine-focus sealed tube'
_diffrn_radiation_type MoK\a
_diffrn_radiation_wavelength 0.71073
_diffrn_reflns_av_R_equivalents 0.0192
_diffrn_reflns_av_sigmaI/netI 0.0467
_diffrn_reflns_limit_h_max 14
_diffrn_reflns_limit_h_min -14
_diffrn_reflns_limit_k_max 15
_diffrn_reflns_limit_k_min -15
_diffrn_reflns_limit_l_max 19
_diffrn_reflns_limit_l_min -19
_diffrn_reflns_number 14688
_diffrn_reflns_theta_full 27.56
_diffrn_reflns_theta_max 27.56
_diffrn_reflns_theta_min 1.46
_exptl_absorpt_coefficient_mu 0.825
_exptl_absorpt_correction_type none
_exptl_crystal_colour colorless
_exptl_crystal_density_diffrn 1.236
_exptl_crystal_density_meas 0
_exptl_crystal_density_method 'not measured'
_exptl_crystal_description prism
_exptl_crystal_F_000 652
_exptl_crystal_size_max 0.40
_exptl_crystal_size_mid 0.20
_exptl_crystal_size_min 0.16
_refine_diff_density_max 1.641
_refine_diff_density_min -0.586
_refine_diff_density_rms 0.079
_refine_ls_extinction_method none
_refine_ls_goodness_of_fit_ref 1.076
_refine_ls_hydrogen_treatment mixed
_refine_ls_matrix_type full
_refine_ls_number_parameters 437
_refine_ls_number_reflns 7541
_refine_ls_number_restraints 0
_refine_ls_restrained_S_all 1.076
_refine_ls_R_factor_all 0.0589
_refine_ls_R_factor_gt 0.0486
_refine_ls_shift/su_max 0.030
_refine_ls_shift/su_mean 0.002
_refine_ls_structure_factor_coef Fsqd
_refine_ls_weighting_details 'calc w=1/[\s^2^(Fo^2^)+(0.0800P)^2^+0.0000P] where P=(Fo^2^+2Fc^2^)/3'
_refine_ls_weighting_scheme calc
_refine_ls_wR_factor_gt 0.1345
_refine_ls_wR_factor_ref 0.1392
_reflns_number_gt 5985
_reflns_number_total 7541
_reflns_threshold_expression >2sigma(I)
_cod_data_source_file ic0204272_5.cif
_cod_data_source_block '[Zn(hydrotris(3,5-Methylphenylpyrazolyl)borate)(2-Mercaptoethanoate)]'
_cod_depositor_comments
;
The following automatic conversions were performed:

'_symmetry_cell_setting' value 'Triclinic' changed to 'triclinic'
according to the built-in table from CIF Core dictionary named
'cif_core.dic' version 2.4.1 from 2010-06-29.

Automatic conversion script
Id: cif_fix_values 1646 2011-03-28 12:23:43Z adriana 
;
_cod_database_code 4318604

loop_
_symmetry_equiv_pos_as_xyz
'x, y, z'
'-x, -y, -z'

loop_
_atom_site_label
_atom_site_type_symbol
_atom_site_fract_x
_atom_site_fract_y
_atom_site_fract_z
_atom_site_U_iso_or_equiv
_atom_site_adp_type
_atom_site_occupancy
_atom_site_symmetry_multiplicity
_atom_site_calc_flag
_atom_site_refinement_flags
_atom_site_disorder_assembly
_atom_site_disorder_group
Zn1 Zn 0.75659(3) 0.59611(3) 0.70541(2) 0.02424(11) Uani 1 1 d . . .
S1 S 0.83818(7) 0.52349(7) 0.85933(5) 0.02941(17) Uani 1 1 d . . .
N4 N 0.7557(2) 0.7539(2) 0.58954(15) 0.0219(4) Uani 1 1 d . . .
N3 N 0.6744(2) 0.7785(2) 0.51072(15) 0.0222(5) Uani 1 1 d . . .
N2 N 0.5581(2) 0.6588(2) 0.66528(15) 0.0232(5) Uani 1 1 d . . .
N6 N 0.8200(2) 0.4654(2) 0.63204(16) 0.0248(5) Uani 1 1 d . . .
N1 N 0.5359(2) 0.6656(2) 0.57259(15) 0.0233(5) Uani 1 1 d . . .
N5 N 0.7714(2) 0.5337(2) 0.53671(15) 0.0240(5) Uani 1 1 d . . .
C1 C 0.5467(3) 0.9575(3) 0.35383(19) 0.0313(6) Uani 1 1 d . . .
H1A H 0.5817 0.8951 0.3186 0.047 Uiso 1 1 calc R . .
H1B H 0.5404 1.0436 0.3146 0.047 Uiso 1 1 calc R . .
H1C H 0.4572 0.9715 0.3685 0.047 Uiso 1 1 calc R . .
C2 C 1.1412(3) 0.1566(3) 0.7419(2) 0.0311(6) Uani 1 1 d . . .
H2 H 1.1871 0.1639 0.6877 0.037 Uiso 1 1 calc R . .
C3 C 0.7742(2) 0.8622(2) 0.56916(18) 0.0224(5) Uani 1 1 d . . .
C4 C 0.8620(2) 0.8748(3) 0.63169(19) 0.0229(5) Uani 1 1 d . . .
C5 C 0.4464(3) 0.6690(3) 0.70359(19) 0.0256(6) Uani 1 1 d . . .
C6 C 0.9563(3) 0.3460(3) 0.5475(2) 0.0274(6) Uani 1 1 d . . .
H6 H 1.0294 0.2767 0.5320 0.033 Uiso 1 1 calc R . .
C7 C 1.0049(3) 0.2463(3) 0.7325(2) 0.0282(6) Uani 1 1 d . . .
C8 C 0.7024(3) 0.9554(3) 0.47919(19) 0.0257(6) Uani 1 1 d . . .
H8 H 0.6980 1.0401 0.4479 0.031 Uiso 1 1 calc R . .
C9 C 0.6395(3) 0.9000(3) 0.44492(18) 0.0238(5) Uani 1 1 d . . .
C10 C 0.9899(3) 0.8113(3) 0.7818(2) 0.0410(8) Uani 1 1 d . . .
H10 H 1.0202 0.7554 0.8473 0.049 Uiso 1 1 calc R . .
C11 C 0.9054(3) 0.7961(3) 0.7273(2) 0.0366(7) Uani 1 1 d . . .
H11 H 0.8773 0.7311 0.7559 0.044 Uiso 1 1 calc R . .
C12 C 0.8534(3) 0.4631(3) 0.4842(2) 0.0255(6) Uani 1 1 d . . .
C13 C 0.9314(3) 0.3500(3) 0.6391(2) 0.0260(6) Uani 1 1 d . . .
C14 C 0.9395(3) 0.2318(3) 0.8119(2) 0.0362(7) Uani 1 1 d . . .
H14 H 0.8458 0.2905 0.8065 0.043 Uiso 1 1 calc R . .
C15 C 0.4138(3) 0.6793(3) 0.55442(19) 0.0249(5) Uani 1 1 d . . .
C16 C 0.3541(3) 0.6817(3) 0.6360(2) 0.0280(6) Uani 1 1 d . . .
H16 H 0.2674 0.6904 0.6446 0.034 Uiso 1 1 calc R . .
C17 C 0.8273(3) 0.5114(3) 0.3777(2) 0.0312(6) Uani 1 1 d . . .
H17A H 0.7370 0.5293 0.3572 0.047 Uiso 1 1 calc R . .
H17B H 0.8944 0.4425 0.3548 0.047 Uiso 1 1 calc R . .
H17C H 0.8335 0.5941 0.3509 0.047 Uiso 1 1 calc R . .
C18 C 1.0305(3) 0.9054(3) 0.7430(2) 0.0341(7) Uani 1 1 d . . .
H18 H 1.0883 0.9151 0.7812 0.041 Uiso 1 1 calc R . .
C19 C 0.3601(3) 0.6924(3) 0.4591(2) 0.0322(6) Uani 1 1 d . . .
H19A H 0.3552 0.7723 0.4098 0.048 Uiso 1 1 calc R . .
H19B H 0.2699 0.7012 0.4612 0.048 Uiso 1 1 calc R . .
H19C H 0.4200 0.6124 0.4438 0.048 Uiso 1 1 calc R . .
C20 C 0.3404(3) 0.6295(3) 0.8496(2) 0.0376(7) Uani 1 1 d . . .
H20 H 0.2933 0.6008 0.8189 0.045 Uiso 1 1 calc R . .
C21 C 0.4295(3) 0.6685(3) 0.8024(2) 0.0292(6) Uani 1 1 d . . .
C22 C 0.4982(3) 0.7100(3) 0.8489(2) 0.0336(7) Uani 1 1 d . . .
H22 H 0.5596 0.7370 0.8175 0.040 Uiso 1 1 calc R . .
B1 B 0.6398(3) 0.6714(3) 0.5038(2) 0.0242(6) Uani 1 1 d . . .
C24 C 0.4769(3) 0.7119(3) 0.9409(2) 0.0412(8) Uani 1 1 d . . .
H24 H 0.5246 0.7390 0.9728 0.049 Uiso 1 1 calc R . .
C25 C 0.9042(3) 0.9693(3) 0.5937(2) 0.0411(8) Uani 1 1 d . . .
H25 H 0.8756 1.0248 0.5280 0.049 Uiso 1 1 calc R . .
C26 C 1.0100(3) 0.1323(3) 0.8989(2) 0.0415(8) Uani 1 1 d . . .
H26 H 0.9644 0.1236 0.9531 0.050 Uiso 1 1 calc R . .
C27 C 1.1464(3) 0.0452(3) 0.9076(2) 0.0402(8) Uani 1 1 d . . .
H27 H 1.1948 -0.0222 0.9677 0.048 Uiso 1 1 calc R . .
C29 C 0.9869(3) 0.9846(3) 0.6493(2) 0.0438(8) Uani 1 1 d . . .
H29 H 1.0135 1.0509 0.6217 0.053 Uiso 1 1 calc R . .
C30 C 1.2110(3) 0.0572(3) 0.8285(2) 0.0358(7) Uani 1 1 d . . .
H30 H 1.3042 -0.0032 0.8335 0.043 Uiso 1 1 calc R . .
C31 C 0.3867(3) 0.6745(3) 0.9857(2) 0.0458(9) Uani 1 1 d . . .
H31 H 0.3704 0.6781 1.0479 0.055 Uiso 1 1 calc R . .
C32 C 0.3196(3) 0.6319(3) 0.9410(2) 0.0467(9) Uani 1 1 d . . .
H32 H 0.2590 0.6042 0.9730 0.056 Uiso 1 1 calc R . .
C37 C 0.4492(4) 0.1661(5) 0.8693(3) 0.0633(12) Uani 1 1 d . . .
H37 H 0.3680 0.1753 0.8935 0.076 Uiso 1 1 calc R . .
C35 C 0.6685(4) 0.0263(4) 0.8479(3) 0.0581(11) Uani 1 1 d . . .
H35 H 0.7404 -0.0614 0.8577 0.070 Uiso 1 1 calc R . .
C34 C 0.6829(4) 0.1354(5) 0.7995(3) 0.0633(11) Uani 1 1 d . . .
H34 H 0.7647 0.1236 0.7753 0.076 Uiso 1 1 calc R . .
C36 C 0.5536(4) 0.0421(4) 0.8817(3) 0.0588(10) Uani 1 1 d . . .
H36 H 0.5448 -0.0350 0.9153 0.071 Uiso 1 1 calc R . .
C38 C 0.4612(4) 0.2774(4) 0.8217(3) 0.0670(13) Uani 1 1 d . . .
H38 H 0.3889 0.3644 0.8135 0.080 Uiso 1 1 calc R . .
C33 C 0.5790(5) 0.2632(5) 0.7854(3) 0.0718(13) Uani 1 1 d . . .
H33 H 0.5883 0.3399 0.7515 0.086 Uiso 1 1 calc R . .
C39 C 1.0231(3) 0.4470(3) 0.8670(2) 0.0428(8) Uani 1 1 d . . .
H39A H 1.0549 0.3971 0.8221 0.051 Uiso 1 1 calc R . .
H39B H 1.0500 0.5178 0.8494 0.051 Uiso 1 1 calc R . .
O1 O 1.2171(3) 0.3185(3) 0.9899(2) 0.0721(9) Uani 1 1 d . . .
H1 H 1.2304 0.3246 1.0428 0.108 Uiso 1 1 calc R . .
C40 C 1.0866(4) 0.3496(4) 0.9717(3) 0.0501(9) Uani 1 1 d . . .
H40A H 1.0341 0.3919 1.0168 0.060 Uiso 1 1 calc R . .
H40B H 1.0821 0.2661 0.9824 0.060 Uiso 1 1 calc R . .

loop_
_atom_site_aniso_label
_atom_site_aniso_U_11
_atom_site_aniso_U_22
_atom_site_aniso_U_33
_atom_site_aniso_U_23
_atom_site_aniso_U_13
_atom_site_aniso_U_12
Zn1 0.02672(18) 0.02299(18) 0.02280(18) -0.00380(13) 0.00003(12) -0.01441(14)
S1 0.0299(4) 0.0324(4) 0.0238(4) -0.0048(3) 0.0022(3) -0.0166(3)
N4 0.0224(11) 0.0206(11) 0.0213(11) -0.0050(9) 0.0017(9) -0.0108(9)
N3 0.0226(11) 0.0224(11) 0.0212(11) -0.0061(9) 0.0017(9) -0.0113(9)
N2 0.0249(11) 0.0228(11) 0.0228(11) -0.0069(9) 0.0031(9) -0.0129(9)
N6 0.0230(11) 0.0219(11) 0.0279(12) -0.0054(9) 0.0006(9) -0.0117(9)
N1 0.0217(11) 0.0254(11) 0.0249(11) -0.0095(9) 0.0040(9) -0.0126(9)
N5 0.0237(11) 0.0246(11) 0.0251(12) -0.0068(9) 0.0012(9) -0.0138(10)
C1 0.0287(15) 0.0294(15) 0.0258(14) -0.0033(12) -0.0012(12) -0.0101(12)
C2 0.0263(14) 0.0273(14) 0.0396(16) -0.0105(13) 0.0008(12) -0.0135(12)
C3 0.0209(13) 0.0197(12) 0.0261(13) -0.0082(11) 0.0068(10) -0.0096(10)
C4 0.0204(13) 0.0200(12) 0.0287(14) -0.0095(11) 0.0048(10) -0.0096(10)
C5 0.0274(14) 0.0162(12) 0.0276(14) -0.0026(10) 0.0046(11) -0.0096(11)
C6 0.0226(13) 0.0233(13) 0.0387(16) -0.0107(12) 0.0069(12) -0.0132(11)
C7 0.0268(14) 0.0201(13) 0.0388(16) -0.0065(12) 0.0018(12) -0.0145(11)
C8 0.0284(14) 0.0191(13) 0.0261(14) -0.0039(11) 0.0049(11) -0.0115(11)
C9 0.0230(13) 0.0208(13) 0.0228(13) -0.0051(11) 0.0059(10) -0.0088(11)
C10 0.0487(19) 0.053(2) 0.0301(16) -0.0062(15) -0.0022(14) -0.0360(17)
C11 0.0445(18) 0.0396(17) 0.0332(16) -0.0045(14) 0.0004(13) -0.0313(15)
C12 0.0227(13) 0.0241(13) 0.0364(15) -0.0126(12) 0.0081(11) -0.0154(11)
C13 0.0202(13) 0.0221(13) 0.0384(16) -0.0080(12) 0.0030(11) -0.0140(11)
C14 0.0272(15) 0.0263(15) 0.0458(19) -0.0038(13) 0.0067(13) -0.0117(12)
C15 0.0243(13) 0.0197(13) 0.0293(14) -0.0063(11) 0.0017(11) -0.0110(11)
C16 0.0234(13) 0.0240(14) 0.0350(16) -0.0058(12) 0.0059(11) -0.0132(11)
C17 0.0331(15) 0.0293(15) 0.0346(16) -0.0139(13) 0.0086(12) -0.0162(13)
C18 0.0323(15) 0.0332(16) 0.0445(18) -0.0183(14) 0.0032(13) -0.0187(13)
C19 0.0277(15) 0.0359(16) 0.0362(16) -0.0114(13) -0.0010(12) -0.0184(13)
C20 0.0331(16) 0.0291(16) 0.0347(17) -0.0016(13) 0.0088(13) -0.0091(13)
C21 0.0302(15) 0.0175(13) 0.0277(14) -0.0021(11) 0.0065(12) -0.0061(11)
C22 0.0421(17) 0.0234(14) 0.0284(15) -0.0055(12) 0.0063(13) -0.0128(13)
B1 0.0213(14) 0.0212(14) 0.0304(16) -0.0082(12) 0.0060(12) -0.0112(12)
C24 0.050(2) 0.0288(16) 0.0301(16) -0.0063(13) 0.0037(14) -0.0105(15)
C25 0.051(2) 0.0357(17) 0.0373(18) 0.0008(14) -0.0058(15) -0.0296(16)
C26 0.0447(19) 0.0302(16) 0.0423(18) -0.0022(14) 0.0099(15) -0.0195(15)
C27 0.0429(18) 0.0279(16) 0.0422(18) -0.0013(14) -0.0061(15) -0.0176(14)
C29 0.051(2) 0.0342(17) 0.054(2) -0.0070(15) -0.0016(16) -0.0316(16)
C30 0.0285(15) 0.0265(15) 0.0458(19) -0.0079(14) -0.0063(13) -0.0108(13)
C31 0.046(2) 0.0346(17) 0.0269(16) -0.0043(14) 0.0063(14) -0.0005(15)
C32 0.0324(17) 0.0386(18) 0.0392(19) 0.0029(15) 0.0143(14) -0.0053(14)
C37 0.047(2) 0.092(3) 0.071(3) -0.057(3) 0.010(2) -0.031(2)
C35 0.043(2) 0.061(3) 0.056(2) -0.029(2) -0.0113(18) -0.0084(19)
C34 0.051(2) 0.097(4) 0.051(2) -0.039(2) 0.0116(19) -0.035(2)
C36 0.066(3) 0.067(3) 0.050(2) -0.028(2) 0.0033(19) -0.033(2)
C38 0.057(3) 0.057(3) 0.062(3) -0.038(2) -0.018(2) 0.004(2)
C33 0.108(4) 0.066(3) 0.044(2) -0.020(2) -0.004(2) -0.044(3)
C39 0.0363(18) 0.0417(19) 0.0457(19) -0.0144(15) 0.0044(15) -0.0159(15)
O1 0.0543(17) 0.076(2) 0.0668(19) -0.0378(17) -0.0146(14) -0.0075(15)
C40 0.047(2) 0.0392(19) 0.053(2) -0.0164(17) 0.0069(17) -0.0125(16)

loop_
_atom_type_symbol
_atom_type_description
_atom_type_scat_dispersion_real
_atom_type_scat_dispersion_imag
_atom_type_scat_source
C C 0.0033 0.0016 'International Tables Vol C Tables 4.2.6.8 and 6.1.1.4'
H H 0.0000 0.0000 'International Tables Vol C Tables 4.2.6.8 and 6.1.1.4'
B B 0.0013 0.0007 'International Tables Vol C Tables 4.2.6.8 and 6.1.1.4'
N N 0.0061 0.0033 'International Tables Vol C Tables 4.2.6.8 and 6.1.1.4'
O O 0.0106 0.0060 'International Tables Vol C Tables 4.2.6.8 and 6.1.1.4'
S S 0.1246 0.1234 'International Tables Vol C Tables 4.2.6.8 and 6.1.1.4'
Zn Zn 0.2839 1.4301 'International Tables Vol C Tables 4.2.6.8 and 6.1.1.4'

loop_
_geom_angle_atom_site_label_1
_geom_angle_atom_site_label_2
_geom_angle_atom_site_label_3
_geom_angle
_geom_angle_site_symmetry_1
_geom_angle_site_symmetry_3
_geom_angle_publ_flag
N6 Zn1 N2 91.99(8) . . ?
N6 Zn1 N4 93.77(8) . . ?
N2 Zn1 N4 92.55(8) . . ?
N6 Zn1 S1 120.07(6) . . ?
N2 Zn1 S1 120.42(6) . . ?
N4 Zn1 S1 128.98(6) . . ?
C39 S1 Zn1 106.76(11) . . ?
C3 N4 N3 105.8(2) . . ?
C3 N4 Zn1 142.07(17) . . ?
N3 N4 Zn1 108.80(14) . . ?
C9 N3 N4 110.6(2) . . ?
C9 N3 B1 128.2(2) . . ?
N4 N3 B1 121.1(2) . . ?
C5 N2 N1 106.1(2) . . ?
C5 N2 Zn1 140.70(18) . . ?
N1 N2 Zn1 111.20(15) . . ?
C13 N6 N5 106.8(2) . . ?
C13 N6 Zn1 135.96(18) . . ?
N5 N6 Zn1 110.27(15) . . ?
C15 N1 N2 110.3(2) . . ?
C15 N1 B1 129.7(2) . . ?
N2 N1 B1 119.7(2) . . ?
C12 N5 N6 110.0(2) . . ?
C12 N5 B1 130.1(2) . . ?
N6 N5 B1 119.9(2) . . ?
C30 C2 C7 121.1(3) . . ?
N4 C3 C8 109.5(2) . . ?
N4 C3 C4 124.2(2) . . ?
C8 C3 C4 126.2(2) . . ?
C11 C4 C25 117.7(3) . . ?
C11 C4 C3 123.1(2) . . ?
C25 C4 C3 119.2(2) . . ?
N2 C5 C16 109.6(2) . . ?
N2 C5 C21 122.8(2) . . ?
C16 C5 C21 127.6(3) . . ?
C12 C6 C13 106.1(2) . . ?
C14 C7 C2 118.4(3) . . ?
C14 C7 C13 121.1(2) . . ?
C2 C7 C13 120.4(3) . . ?
C9 C8 C3 106.4(2) . . ?
N3 C9 C8 107.5(2) . . ?
N3 C9 C1 123.1(2) . . ?
C8 C9 C1 129.4(2) . . ?
C18 C10 C11 121.3(3) . . ?
C4 C11 C10 120.2(3) . . ?
N5 C12 C6 107.5(2) . . ?
N5 C12 C17 122.8(2) . . ?
C6 C12 C17 129.7(2) . . ?
N6 C13 C6 109.6(2) . . ?
N6 C13 C7 121.7(3) . . ?
C6 C13 C7 128.5(3) . . ?
C7 C14 C26 120.4(3) . . ?
N1 C15 C16 107.7(2) . . ?
N1 C15 C19 122.6(2) . . ?
C16 C15 C19 129.7(2) . . ?
C15 C16 C5 106.4(2) . . ?
C29 C18 C10 118.9(3) . . ?
C32 C20 C21 120.5(3) . . ?
C20 C21 C22 118.9(3) . . ?
C20 C21 C5 119.3(3) . . ?
C22 C21 C5 121.7(3) . . ?
C24 C22 C21 120.2(3) . . ?
N3 B1 N1 107.9(2) . . ?
N3 B1 N5 108.0(2) . . ?
N1 B1 N5 109.7(2) . . ?
C31 C24 C22 119.8(3) . . ?
C29 C25 C4 121.4(3) . . ?
C14 C26 C27 120.5(3) . . ?
C30 C27 C26 119.3(3) . . ?
C18 C29 C25 120.5(3) . . ?
C27 C30 C2 120.3(3) . . ?
C24 C31 C32 120.5(3) . . ?
C31 C32 C20 120.0(3) . . ?
C36 C37 C38 119.7(4) . . ?
C36 C35 C34 120.2(4) . . ?
C35 C34 C33 120.2(4) . . ?
C35 C36 C37 121.3(4) . . ?
C37 C38 C33 119.8(4) . . ?
C34 C33 C38 118.7(4) . . ?
C40 C39 S1 108.3(2) . . ?
O1 C40 C39 111.4(3) . . ?

loop_
_geom_bond_atom_site_label_1
_geom_bond_atom_site_label_2
_geom_bond_distance
_geom_bond_site_symmetry_2
_geom_bond_publ_flag
Zn1 N6 2.046(2) . ?
Zn1 N2 2.050(2) . ?
Zn1 N4 2.108(2) . ?
Zn1 S1 2.2252(8) . ?
S1 C39 1.845(3) . ?
N4 C3 1.352(3) . ?
N4 N3 1.380(3) . ?
N3 C9 1.345(3) . ?
N3 B1 1.543(3) . ?
N2 C5 1.343(3) . ?
N2 N1 1.380(3) . ?
N6 C13 1.345(3) . ?
N6 N5 1.365(3) . ?
N1 C15 1.342(3) . ?
N1 B1 1.551(4) . ?
N5 C12 1.359(3) . ?
N5 B1 1.554(4) . ?
C1 C9 1.492(4) . ?
C2 C30 1.377(4) . ?
C2 C7 1.390(4) . ?
C3 C8 1.398(4) . ?
C3 C4 1.473(3) . ?
C4 C11 1.378(4) . ?
C4 C25 1.384(4) . ?
C5 C16 1.395(4) . ?
C5 C21 1.478(4) . ?
C6 C12 1.380(4) . ?
C6 C13 1.397(4) . ?
C7 C14 1.384(4) . ?
C7 C13 1.469(4) . ?
C8 C9 1.378(4) . ?
C10 C18 1.369(4) . ?
C10 C11 1.385(4) . ?
C12 C17 1.488(4) . ?
C14 C26 1.384(4) . ?
C15 C16 1.376(4) . ?
C15 C19 1.493(4) . ?
C18 C29 1.357(4) . ?
C20 C32 1.382(4) . ?
C20 C21 1.388(4) . ?
C21 C22 1.399(4) . ?
C22 C24 1.391(4) . ?
C24 C31 1.376(5) . ?
C25 C29 1.381(4) . ?
C26 C27 1.385(4) . ?
C27 C30 1.374(5) . ?
C31 C32 1.379(5) . ?
C37 C36 1.357(6) . ?
C37 C38 1.365(6) . ?
C35 C36 1.335(6) . ?
C35 C34 1.359(6) . ?
C34 C33 1.381(6) . ?
C38 C33 1.383(7) . ?
C39 C40 1.555(5) . ?
O1 C40 1.359(4) . ?
